data_2018523
loop_
_publ_author_name
'Atria, Ana Mar\'ia'
'Garland, Maria Teresa'
'Baggio, Ricardo'

_publ_section_title
;
 Bis(2-amino-1<i>H</i>-benzimidazol-3-ium)
 tetrakis(\m-but-2-enoato)-\k^4^<i>O</i>:<i>O</i>';\k^3^<i>O</i>,<i>O</i>':<i>O</i>;\k^3^<i>O</i>:<i>O</i>,<i>O</i>'-bis[bis(but-2-enoato-\k^2^<i>O</i>,<i>O</i>')holmium(III)]
;
_journal_coeditor_code BM3118
_journal_issue 7
_journal_name_full 'Acta Crystallographica Section C'
_journal_page_first m185
_journal_page_last m188
_journal_paper_doi 10.1107/S0108270112024468
_journal_volume 68
_journal_year 2012
_chemical_formula_iupac '(C7 H8 N3)2 [Ho2 (C4 H5 O2)8]'
_chemical_formula_moiety '2(C7 H8 N3 +), C32 H40 Ho2 O16 2-'
_chemical_formula_sum 'C46 H56 Ho2 N6 O16'
_chemical_formula_weight 1278.83
_chemical_name_systematic
;
Bis(2-amino-1<i>H</i>-benzimidazol-3-ium) tetrakis(\m-but-2-enoato)-
\k^4^<i>O</i>:<i>O</i>';\k^3^<i>O</i>,<i>O</i>':<i>O</i>;
\k^3^<i>O</i>:<i>O</i>,<i>O</i>'-bis[bis(but-2-enoato-
\k^2^<i>O</i>,<i>O</i>')holmium(III)]
;
_space_group_IT_number 2
_symmetry_cell_setting triclinic
_symmetry_space_group_name_Hall '-P 1'
_symmetry_space_group_name_H-M 'P -1'
_atom_sites_solution_hydrogens geom
_atom_sites_solution_primary direct
_atom_sites_solution_secondary difmap
_audit_creation_method SHELXL97
_cell_angle_alpha 66.2260(10)
_cell_angle_beta 63.6540(10)
_cell_angle_gamma 63.7000(10)
_cell_formula_units_Z 2
_cell_length_a 14.2688(8)
_cell_length_b 15.0608(9)
_cell_length_c 15.7276(9)
_cell_measurement_reflns_used 9277
_cell_measurement_temperature 150(2)
_cell_measurement_theta_max 27.725
_cell_measurement_theta_min 2.587
_cell_volume 2624.0(3)
_computing_cell_refinement 'SAINT (Bruker, 2002)'
_computing_data_collection 'SMART (Bruker, 2001)'
_computing_data_reduction 'SAINT (Bruker, 2002)'
_computing_molecular_graphics 'SHELXTL (Sheldrick, 2008)'
_computing_publication_material
;
SHELXTL (Sheldrick, 2008) and PLATON (Spek, 2009)
;
_computing_structure_refinement 'SHELXL97 Sheldrick, 2008)'
_computing_structure_solution 'SHELXS97 (Sheldrick, 2008)'
_diffrn_ambient_temperature 150(2)
_diffrn_measured_fraction_theta_full 0.992
_diffrn_measured_fraction_theta_max 0.896
_diffrn_measurement_device_type 'Bruker SMART CCD area-detector'
_diffrn_measurement_method 'CCD rotation images, thin slices'
_diffrn_radiation_monochromator graphite
_diffrn_radiation_source 'sealed tube'
_diffrn_radiation_type MoK\a
_diffrn_radiation_wavelength 0.71073
_diffrn_reflns_av_R_equivalents 0.0206
_diffrn_reflns_av_sigmaI/netI 0.0346
_diffrn_reflns_limit_h_max 18
_diffrn_reflns_limit_h_min -17
_diffrn_reflns_limit_k_max 19
_diffrn_reflns_limit_k_min -19
_diffrn_reflns_limit_l_max 20
_diffrn_reflns_limit_l_min -20
_diffrn_reflns_number 21803
_diffrn_reflns_theta_full 25.25
_diffrn_reflns_theta_max 27.82
_diffrn_reflns_theta_min 1.56
_exptl_absorpt_coefficient_mu 3.064
_exptl_absorpt_correction_T_max 0.86
_exptl_absorpt_correction_T_min 0.60
_exptl_absorpt_correction_type multi-scan
_exptl_absorpt_process_details '(SADABS in SAINT-NT; Bruker, 2002)'
_exptl_crystal_colour colourless
_exptl_crystal_density_diffrn 1.619
_exptl_crystal_description plate
_exptl_crystal_F_000 1272
_exptl_crystal_size_max 0.26
_exptl_crystal_size_mid 0.13
_exptl_crystal_size_min 0.05
_refine_diff_density_max 1.97
_refine_diff_density_min -0.59
_refine_ls_extinction_method none
_refine_ls_goodness_of_fit_ref 1.048
_refine_ls_hydrogen_treatment mixed
_refine_ls_matrix_type full
_refine_ls_number_parameters 663
_refine_ls_number_reflns 11159
_refine_ls_number_restraints 10
_refine_ls_restrained_S_all 1.048
_refine_ls_R_factor_all 0.0382
_refine_ls_R_factor_gt 0.0293
_refine_ls_shift/su_max 0.002
_refine_ls_shift/su_mean 0.000
_refine_ls_structure_factor_coef Fsqd
_refine_ls_weighting_details 'calc w = 1/[\s^2^(Fo^2^)+(0.0337P)^2^+1.0734P] where P=(Fo^2^+2Fc^2^)/3'
_refine_ls_weighting_scheme calc
_refine_ls_wR_factor_gt 0.0651
_refine_ls_wR_factor_ref 0.0696
_reflns_number_gt 9348
_reflns_number_total 11159
_reflns_threshold_expression I>2\s(I)
_cod_data_source_file bm3118.cif
_cod_data_source_block I
_cod_database_code 2018523
_cod_database_fobs_code 2018523

loop_
_symmetry_equiv_pos_as_xyz
'x, y, z'
'-x, -y, -z'

loop_
_atom_site_type_symbol
_atom_site_label
_atom_site_fract_x
_atom_site_fract_y
_atom_site_fract_z
_atom_site_U_iso_or_equiv
_atom_site_adp_type
_atom_site_calc_flag
_atom_site_refinement_flags
_atom_site_occupancy
_atom_site_symmetry_multiplicity
Ho Ho1A 0.399729(12) 0.136700(11) 0.973058(11) 0.01890(5) Uani d . 1 1
Ho Ho1B 0.096406(13) 0.364906(11) 0.488785(11) 0.02044(5) Uani d . 1 1
O O11A 0.2594(2) 0.18171(19) 1.12332(18) 0.0275(6) Uani d . 1 1
O O21A 0.2004(2) 0.15729(19) 1.03010(18) 0.0287(6) Uani d . 1 1
C C11A 0.1843(3) 0.1720(3) 1.1096(3) 0.0248(8) Uani d . 1 1
C C21A 0.0786(3) 0.1699(3) 1.1913(3) 0.0330(9) Uani d . 1 1
H H21A 0.0204 0.1686 1.1783 0.040 Uiso calc R 1 1
C C31A 0.0618(3) 0.1699(3) 1.2811(3) 0.0311(8) Uani d . 1 1
H H31A 0.1178 0.1792 1.2905 0.037 Uiso calc R 1 1
C C41A -0.0368(4) 0.1566(3) 1.3691(3) 0.0446(11) Uani d . 1 1
H H41A -0.0947 0.1614 1.3484 0.067 Uiso calc R 1 1
H H41B -0.0645 0.2103 1.4024 0.067 Uiso calc R 1 1
H H41C -0.0159 0.0893 1.4142 0.067 Uiso calc R 1 1
O O12A 0.3254(2) 0.26819(18) 0.84197(18) 0.0287(6) Uani d . 1 1
O O22A 0.3415(2) 0.32270(18) 0.94316(18) 0.0291(6) Uani d . 1 1
C C12A 0.3116(3) 0.3411(3) 0.8713(3) 0.0254(8) Uani d . 1 1
C C22A 0.2594(3) 0.4487(3) 0.8239(3) 0.0332(9) Uani d . 1 1
H H22A 0.2506 0.5006 0.8492 0.040 Uiso calc R 1 1
C C32A 0.2246(4) 0.4779(3) 0.7500(3) 0.0447(11) Uani d . 1 1
H H32A 0.2377 0.4258 0.7229 0.054 Uiso calc R 1 1
C C42A 0.1657(4) 0.5859(3) 0.7035(4) 0.0586(14) Uani d . 1 1
H H42A 0.1004 0.5875 0.6958 0.088 Uiso calc R 1 1
H H42B 0.2155 0.6102 0.6389 0.088 Uiso calc R 1 1
H H42C 0.1428 0.6303 0.7454 0.088 Uiso calc R 1 1
O O13A 0.59627(19) 0.02226(17) 0.91662(17) 0.0230(5) Uani d . 1 1
O O23A 0.5545(2) 0.18761(18) 0.84964(18) 0.0286(6) Uani d . 1 1
C C13A 0.6254(3) 0.1020(3) 0.8631(2) 0.0219(7) Uani d . 1 1
C C23A 0.7442(3) 0.0905(3) 0.8208(3) 0.0308(8) Uani d . 1 1
H H23A 0.7957 0.0233 0.8298 0.037 Uiso calc R 1 1
C C33A 0.7824(3) 0.1679(3) 0.7715(3) 0.0322(9) Uani d . 1 1
H H33A 0.7294 0.2342 0.7610 0.039 Uiso calc R 1 1
C C43A 0.8998(4) 0.1625(4) 0.7306(4) 0.0547(13) Uani d . 1 1
H H43A 0.9462 0.0910 0.7471 0.082 Uiso calc R 1 1
H H43B 0.9105 0.2035 0.7585 0.082 Uiso calc R 1 1
H H43C 0.9203 0.1892 0.6590 0.082 Uiso calc R 1 1
O O14A 0.40809(19) 0.04252(17) 0.88479(17) 0.0241(5) Uani d . 1 1
O O24A 0.5069(2) -0.12309(18) 0.93096(17) 0.0242(5) Uani d . 1 1
C C14A 0.4586(3) -0.0474(3) 0.8742(2) 0.0214(7) Uani d . 1 1
C C24A 0.4635(3) -0.0673(3) 0.7867(3) 0.0278(8) Uani d . 1 1
H H24A 0.4869 -0.1361 0.7840 0.033 Uiso calc R 1 1
C C34A 0.4365(3) 0.0076(3) 0.7133(3) 0.0340(9) Uani d . 1 1
H H34A 0.4085 0.0755 0.7197 0.041 Uiso calc R 1 1
C C44A 0.4466(4) -0.0057(4) 0.6191(3) 0.0549(13) Uani d . 1 1
H H44A 0.4940 0.0319 0.5633 0.082 Uiso calc R 1 1
H H44B 0.3732 0.0210 0.6125 0.082 Uiso calc R 1 1
H H44C 0.4792 -0.0787 0.6205 0.082 Uiso calc R 1 1
O O11B 0.2582(2) 0.3026(2) 0.54483(19) 0.0343(6) Uani d . 1 1
O O21B 0.2881(2) 0.3569(2) 0.38672(18) 0.0309(6) Uani d . 1 1
C C11B 0.3237(3) 0.3175(3) 0.4585(3) 0.0265(8) Uani d . 1 1
C C21B 0.4427(3) 0.2901(3) 0.4421(3) 0.0374(10) Uani d . 1 1
H H21B 0.4667 0.2621 0.4977 0.045 Uiso calc R 1 1
C C31B 0.5163(4) 0.3026(4) 0.3545(4) 0.0542(13) Uani d . 1 1
H H31B 0.4899 0.3308 0.3003 0.065 Uiso calc R 1 1
C C41B 0.6371(4) 0.2771(5) 0.3313(4) 0.097(3) Uani d . 1 1
H H41D 0.6551 0.2465 0.3924 0.146 Uiso calc R 1 1
H H41E 0.6574 0.3397 0.2957 0.146 Uiso calc R 1 1
H H41F 0.6781 0.2283 0.2905 0.146 Uiso calc R 1 1
O O12B 0.1769(2) 0.22778(19) 0.40900(18) 0.0314(6) Uani d . 1 1
O O22B 0.1387(2) 0.17883(18) 0.56866(18) 0.0284(6) Uani d . 1 1
C C12B 0.1769(3) 0.1571(3) 0.4874(3) 0.0243(7) Uani d . 1 1
C C22B 0.2191(3) 0.0486(3) 0.4847(3) 0.0328(9) Uani d . 1 1
H H22B 0.2088 -0.0021 0.5453 0.039 Uiso calc R 1 1
C C32B 0.2703(3) 0.0186(3) 0.4026(3) 0.0345(9) Uani d . 1 1
H H32B 0.2809 0.0702 0.3427 0.041 Uiso calc R 1 1
C C42B 0.3128(4) -0.0892(3) 0.3955(4) 0.0503(12) Uani d . 1 1
H H42D 0.3910 -0.1061 0.3555 0.075 Uiso calc R 1 1
H H42E 0.2707 -0.0964 0.3650 0.075 Uiso calc R 1 1
H H42F 0.3047 -0.1359 0.4614 0.075 Uiso calc R 1 1
O O13B -0.10133(19) 0.48281(18) 0.51447(17) 0.0242(5) Uani d . 1 1
O O23B -0.0610(2) 0.32667(18) 0.50899(19) 0.0284(6) Uani d . 1 1
C C13B -0.1320(3) 0.4103(3) 0.5247(2) 0.0233(7) Uani d . 1 1
C C23B -0.2511(3) 0.4257(3) 0.5582(3) 0.0344(9) Uani d . 1 1
H H23B -0.3013 0.4905 0.5693 0.041 Uiso calc R 1 1
C C33B -0.2925(3) 0.3554(3) 0.5739(3) 0.0358(9) Uani d . 1 1
H H33B -0.2415 0.2915 0.5613 0.043 Uiso calc R 1 1
C C43B -0.4129(4) 0.3676(4) 0.6099(4) 0.0539(13) Uani d . 1 1
H H43D -0.4570 0.4367 0.6190 0.081 Uiso calc R 1 1
H H43E -0.4303 0.3169 0.6726 0.081 Uiso calc R 1 1
H H43F -0.4301 0.3571 0.5616 0.081 Uiso calc R 1 1
O O14B 0.0784(2) 0.46820(18) 0.33793(17) 0.0255(5) Uani d . 1 1
O O24B -0.0139(2) 0.63130(18) 0.34834(17) 0.0260(5) Uani d . 1 1
C C14B 0.0354(3) 0.5620(3) 0.3025(2) 0.0229(7) Uani d . 1 1
C C24B 0.0401(3) 0.5982(3) 0.1979(3) 0.0300(8) Uani d . 1 1
H H24B 0.0285 0.6691 0.1661 0.036 Uiso calc R 1 1
C C34B 0.0595(3) 0.5370(3) 0.1472(3) 0.0380(10) Uani d . 1 1
H H34B 0.0784 0.4654 0.1770 0.046 Uiso calc R 1 1
C C44B 0.0536(4) 0.5737(5) 0.0451(3) 0.0656(16) Uani d . 1 1
H H44D 0.0352 0.6485 0.0230 0.098 Uiso calc R 1 1
H H44E -0.0034 0.5544 0.0450 0.098 Uiso calc R 1 1
H H44F 0.1252 0.5423 0.0007 0.098 Uiso calc R 1 1
N N1A 0.1621(3) 0.1060(2) 0.7551(2) 0.0288(7) Uani d D 1 1
H H1AA 0.155(3) 0.124(3) 0.6975(14) 0.035 Uiso d D 1 1
N N2A 0.1754(3) 0.1010(3) 0.8907(2) 0.0300(7) Uani d D 1 1
H H2AA 0.190(3) 0.120(3) 0.929(2) 0.036 Uiso d D 1 1
N N3A 0.2134(3) 0.2366(3) 0.7528(2) 0.0330(7) Uani d D 1 1
H H3A1 0.248(3) 0.252(3) 0.776(2) 0.040 Uiso d D 1 1
H H3A2 0.223(3) 0.270(3) 0.6914(11) 0.040 Uiso d D 1 1
C C1A 0.1547(3) 0.0124(3) 0.9087(3) 0.0301(8) Uani d . 1 1
C C2A 0.1455(3) -0.0700(3) 0.9905(3) 0.0390(10) Uani d . 1 1
H H2A 0.1519 -0.0722 1.0490 0.047 Uiso calc R 1 1
C C3A 0.1267(4) -0.1485(4) 0.9835(3) 0.0476(12) Uani d . 1 1
H H3A 0.1196 -0.2059 1.0385 0.057 Uiso calc R 1 1
C C4A 0.1180(4) -0.1458(3) 0.8980(4) 0.0461(11) Uani d . 1 1
H H4A 0.1062 -0.2019 0.8954 0.055 Uiso calc R 1 1
C C5A 0.1261(3) -0.0634(3) 0.8164(3) 0.0383(10) Uani d . 1 1
H H5A 0.1186 -0.0610 0.7584 0.046 Uiso calc R 1 1
C C6A 0.1455(3) 0.0157(3) 0.8228(3) 0.0289(8) Uani d . 1 1
C C7A 0.1852(3) 0.1541(3) 0.7961(3) 0.0276(8) Uani d . 1 1
N N1B 0.3312(3) 0.4259(2) 0.0564(2) 0.0255(7) Uani d D 1 1
H H1BA 0.342(3) 0.388(2) 0.022(2) 0.031 Uiso d D 1 1
N N2B 0.3232(3) 0.4453(2) 0.1903(2) 0.0259(7) Uani d D 1 1
H H2BA 0.309(3) 0.433(3) 0.2534(9) 0.031 Uiso d D 1 1
N N3B 0.2926(3) 0.2980(2) 0.2034(2) 0.0290(7) Uani d D 1 1
H H3B1 0.262(3) 0.282(3) 0.2670(8) 0.035 Uiso d D 1 1
H H3B2 0.287(3) 0.258(2) 0.179(2) 0.035 Uiso d D 1 1
C C1B 0.3467(3) 0.5294(3) 0.1157(3) 0.0271(8) Uani d . 1 1
C C2B 0.3658(3) 0.6120(3) 0.1150(3) 0.0342(9) Uani d . 1 1
H H2B 0.3626 0.6199 0.1733 0.041 Uiso calc R 1 1
C C3B 0.3900(3) 0.6832(3) 0.0250(3) 0.0411(10) Uani d . 1 1
H H3B 0.4040 0.7408 0.0216 0.049 Uiso calc R 1 1
C C4B 0.3939(3) 0.6712(3) -0.0596(3) 0.0414(10) Uani d . 1 1
H H4B 0.4093 0.7217 -0.1196 0.050 Uiso calc R 1 1
C C5B 0.3761(3) 0.5883(3) -0.0591(3) 0.0333(9) Uani d . 1 1
H H5B 0.3799 0.5803 -0.1175 0.040 Uiso calc R 1 1
C C6B 0.3525(3) 0.5170(3) 0.0300(3) 0.0278(8) Uani d . 1 1
C C7B 0.3140(3) 0.3840(3) 0.1536(2) 0.0242(7) Uani d . 1 1

loop_
_atom_site_aniso_label
_atom_site_aniso_U_11
_atom_site_aniso_U_22
_atom_site_aniso_U_33
_atom_site_aniso_U_12
_atom_site_aniso_U_13
_atom_site_aniso_U_23
Ho1A 0.02226(9) 0.02018(9) 0.01649(8) -0.00801(7) -0.00717(6) -0.00445(6)
Ho1B 0.02361(9) 0.02101(9) 0.01560(8) -0.00842(7) -0.00490(6) -0.00392(6)
O11A 0.0253(13) 0.0365(15) 0.0242(13) -0.0127(11) -0.0032(11) -0.0136(11)
O21A 0.0274(14) 0.0380(15) 0.0236(13) -0.0087(11) -0.0081(11) -0.0130(11)
C11A 0.0242(19) 0.0226(18) 0.0260(19) -0.0053(15) -0.0089(15) -0.0063(15)
C21A 0.024(2) 0.042(2) 0.034(2) -0.0108(17) -0.0080(17) -0.0131(18)
C31A 0.026(2) 0.033(2) 0.027(2) -0.0073(16) -0.0041(16) -0.0075(16)
C41A 0.040(3) 0.042(3) 0.031(2) -0.013(2) 0.0013(19) -0.0060(19)
O12A 0.0409(15) 0.0239(13) 0.0275(14) -0.0099(11) -0.0191(12) -0.0039(11)
O22A 0.0396(15) 0.0249(13) 0.0244(14) -0.0077(11) -0.0148(12) -0.0058(11)
C12A 0.0271(19) 0.0232(18) 0.0205(18) -0.0087(15) -0.0039(15) -0.0040(15)
C22A 0.041(2) 0.027(2) 0.024(2) -0.0065(17) -0.0088(17) -0.0065(16)
C32A 0.059(3) 0.027(2) 0.049(3) -0.012(2) -0.031(2) 0.0029(19)
C42A 0.070(4) 0.036(3) 0.063(3) -0.013(2) -0.038(3) 0.008(2)
O13A 0.0270(13) 0.0259(13) 0.0190(12) -0.0135(11) -0.0067(10) -0.0036(10)
O23A 0.0256(14) 0.0278(14) 0.0240(13) -0.0102(11) -0.0060(11) 0.0005(11)
C13A 0.0297(19) 0.0232(18) 0.0141(16) -0.0113(15) -0.0061(14) -0.0039(14)
C23A 0.030(2) 0.027(2) 0.031(2) -0.0112(16) -0.0082(17) -0.0028(16)
C33A 0.030(2) 0.034(2) 0.028(2) -0.0146(17) -0.0095(17) 0.0008(17)
C43A 0.039(3) 0.060(3) 0.053(3) -0.032(2) -0.017(2) 0.016(2)
O14A 0.0285(13) 0.0242(13) 0.0232(13) -0.0061(11) -0.0130(11) -0.0069(10)
O24A 0.0294(14) 0.0253(13) 0.0217(13) -0.0117(11) -0.0108(11) -0.0036(10)
C14A 0.0206(17) 0.0269(18) 0.0199(17) -0.0122(15) -0.0053(14) -0.0052(14)
C24A 0.031(2) 0.031(2) 0.028(2) -0.0112(16) -0.0098(16) -0.0115(16)
C34A 0.033(2) 0.044(2) 0.025(2) -0.0056(18) -0.0112(17) -0.0146(18)
C44A 0.059(3) 0.072(3) 0.028(2) -0.001(3) -0.022(2) -0.022(2)
O11B 0.0319(15) 0.0434(16) 0.0238(14) -0.0170(13) -0.0098(12) 0.0013(12)
O21B 0.0257(14) 0.0418(16) 0.0233(14) -0.0106(12) -0.0065(11) -0.0083(12)
C11B 0.028(2) 0.0201(18) 0.030(2) -0.0084(15) -0.0084(16) -0.0049(15)
C21B 0.029(2) 0.040(2) 0.035(2) -0.0085(18) -0.0158(18) 0.0003(18)
C31B 0.029(2) 0.073(3) 0.042(3) -0.012(2) -0.011(2) -0.003(2)
C41B 0.030(3) 0.161(7) 0.055(4) -0.025(4) -0.011(3) 0.004(4)
O12B 0.0444(16) 0.0252(13) 0.0189(13) -0.0121(12) -0.0064(12) -0.0037(11)
O22B 0.0354(15) 0.0261(13) 0.0214(13) -0.0064(11) -0.0106(11) -0.0063(11)
C12B 0.0207(18) 0.0243(18) 0.0274(19) -0.0071(15) -0.0082(15) -0.0058(15)
C22B 0.047(2) 0.027(2) 0.028(2) -0.0141(18) -0.0147(18) -0.0049(16)
C32B 0.041(2) 0.031(2) 0.038(2) -0.0103(18) -0.0167(19) -0.0109(18)
C42B 0.070(3) 0.033(2) 0.053(3) -0.007(2) -0.025(3) -0.019(2)
O13B 0.0273(13) 0.0255(13) 0.0208(13) -0.0130(11) -0.0048(10) -0.0053(10)
O23B 0.0305(14) 0.0257(13) 0.0321(14) -0.0096(11) -0.0111(12) -0.0088(11)
C13B 0.0284(19) 0.0249(18) 0.0155(17) -0.0111(15) -0.0068(14) -0.0017(14)
C23B 0.030(2) 0.027(2) 0.046(2) -0.0098(17) -0.0133(18) -0.0086(18)
C33B 0.037(2) 0.031(2) 0.041(2) -0.0146(18) -0.0157(19) -0.0034(18)
C43B 0.039(3) 0.051(3) 0.077(4) -0.026(2) -0.021(3) -0.007(3)
O14B 0.0284(14) 0.0259(13) 0.0190(12) -0.0071(11) -0.0063(10) -0.0062(10)
O24B 0.0333(14) 0.0253(13) 0.0163(12) -0.0102(11) -0.0057(11) -0.0040(10)
C14B 0.0234(18) 0.0290(19) 0.0177(17) -0.0128(15) -0.0054(14) -0.0036(15)
C24B 0.033(2) 0.036(2) 0.0166(18) -0.0122(17) -0.0074(15) -0.0013(16)
C34B 0.034(2) 0.050(3) 0.028(2) -0.0068(19) -0.0098(18) -0.0154(19)
C44B 0.059(3) 0.113(5) 0.032(3) -0.017(3) -0.016(2) -0.036(3)
N1A 0.0334(18) 0.0367(18) 0.0225(16) -0.0125(14) -0.0133(14) -0.0072(14)
N2A 0.0303(17) 0.045(2) 0.0227(16) -0.0134(15) -0.0126(14) -0.0101(14)
N3A 0.041(2) 0.0364(19) 0.0314(18) -0.0152(16) -0.0206(16) -0.0054(15)
C1A 0.0245(19) 0.044(2) 0.026(2) -0.0122(17) -0.0113(16) -0.0078(17)
C2A 0.034(2) 0.057(3) 0.025(2) -0.019(2) -0.0141(17) 0.0008(19)
C3A 0.046(3) 0.051(3) 0.045(3) -0.024(2) -0.025(2) 0.009(2)
C4A 0.046(3) 0.041(3) 0.061(3) -0.019(2) -0.029(2) -0.003(2)
C5A 0.043(2) 0.038(2) 0.043(2) -0.0122(19) -0.026(2) -0.0073(19)
C6A 0.0266(19) 0.038(2) 0.0258(19) -0.0101(16) -0.0135(16) -0.0059(16)
C7A 0.0225(19) 0.036(2) 0.0275(19) -0.0035(16) -0.0126(16) -0.0123(17)
N1B 0.0329(17) 0.0293(17) 0.0179(15) -0.0160(14) -0.0032(13) -0.0083(13)
N2B 0.0321(17) 0.0292(16) 0.0208(15) -0.0152(14) -0.0055(13) -0.0080(13)
N3B 0.044(2) 0.0285(17) 0.0181(15) -0.0201(15) -0.0034(14) -0.0071(13)
C1B 0.0246(19) 0.0263(19) 0.029(2) -0.0091(15) -0.0049(15) -0.0090(16)
C2B 0.035(2) 0.032(2) 0.043(2) -0.0145(18) -0.0085(19) -0.0156(18)
C3B 0.038(2) 0.028(2) 0.056(3) -0.0152(18) -0.008(2) -0.012(2)
C4B 0.037(2) 0.030(2) 0.043(3) -0.0152(19) -0.0041(19) -0.0007(19)
C5B 0.033(2) 0.033(2) 0.027(2) -0.0120(17) -0.0064(17) -0.0049(17)
C6B 0.0256(19) 0.0263(19) 0.029(2) -0.0107(15) -0.0032(16) -0.0089(16)
C7B 0.0266(19) 0.0275(19) 0.0184(17) -0.0111(15) -0.0032(14) -0.0076(15)

loop_
_atom_type_symbol
_atom_type_description
_atom_type_scat_dispersion_real
_atom_type_scat_dispersion_imag
_atom_type_scat_source
C C 0.0033 0.0016 'International Tables Vol C Tables 4.2.6.8 and 6.1.1.4'
H H 0.0000 0.0000 'International Tables Vol C Tables 4.2.6.8 and 6.1.1.4'
N N 0.0061 0.0033 'International Tables Vol C Tables 4.2.6.8 and 6.1.1.4'
O O 0.0106 0.0060 'International Tables Vol C Tables 4.2.6.8 and 6.1.1.4'
Ho Ho -0.2175 4.6783 'International Tables Vol C Tables 4.2.6.8 and 6.1.1.4'

loop_
_geom_angle_atom_site_label_1
_geom_angle_atom_site_label_2
_geom_angle_atom_site_label_3
_geom_angle_site_symmetry_1
_geom_angle_site_symmetry_3
_geom_angle
O14A Ho1A O13A . 2_657 76.52(8)
O14A Ho1A O24A . 2_657 138.53(8)
O13A Ho1A O24A 2_657 2_657 76.76(8)
O14A Ho1A O23A . . 92.71(9)
O13A Ho1A O23A 2_657 . 127.05(8)
O24A Ho1A O23A 2_657 . 78.95(8)
O14A Ho1A O11A . . 129.60(8)
O13A Ho1A O11A 2_657 . 77.56(8)
O24A Ho1A O11A 2_657 . 73.40(8)
O23A Ho1A O11A . . 136.98(8)
O14A Ho1A O22A . . 129.48(8)
O13A Ho1A O22A 2_657 . 149.03(8)
O24A Ho1A O22A 2_657 . 87.51(8)
O23A Ho1A O22A . . 74.12(8)
O11A Ho1A O22A . . 72.39(8)
O14A Ho1A O12A . . 76.56(8)
O13A Ho1A O12A 2_657 . 145.33(8)
O24A Ho1A O12A 2_657 . 137.46(8)
O23A Ho1A O12A . . 75.66(8)
O11A Ho1A O12A . . 103.85(8)
O22A Ho1A O12A . . 52.99(8)
O14A Ho1A O21A . . 80.98(8)
O13A Ho1A O21A 2_657 . 81.40(8)
O24A Ho1A O21A 2_657 . 125.11(8)
O23A Ho1A O21A . . 148.78(8)
O11A Ho1A O21A . . 52.84(8)
O22A Ho1A O21A . . 86.38(9)
O12A Ho1A O21A . . 73.14(8)
O14A Ho1A O13A . . 71.27(8)
O13A Ho1A O13A 2_657 . 74.96(9)
O24A Ho1A O13A 2_657 . 71.53(8)
O23A Ho1A O13A . . 52.81(8)
O11A Ho1A O13A . . 139.34(8)
O22A Ho1A O13A . . 125.24(8)
O12A Ho1A O13A . . 115.82(8)
O21A Ho1A O13A . . 146.88(8)
O14A Ho1A C13A . . 83.92(9)
O13A Ho1A C13A 2_657 . 101.10(9)
O24A Ho1A C13A 2_657 . 70.86(9)
O23A Ho1A C13A . . 26.03(8)
O11A Ho1A C13A . . 143.48(9)
O22A Ho1A C13A . . 98.57(9)
O12A Ho1A C13A . . 97.36(9)
O21A Ho1A C13A . . 163.68(9)
O13A Ho1A C13A . . 27.05(8)
O14A Ho1A C11A . . 104.89(9)
O13A Ho1A C11A 2_657 . 76.37(9)
O24A Ho1A C11A 2_657 . 98.89(9)
O23A Ho1A C11A . . 154.10(9)
O11A Ho1A C11A . . 26.44(9)
O22A Ho1A C11A . . 80.01(9)
O12A Ho1A C11A . . 89.90(9)
O21A Ho1A C11A . . 26.52(9)
O13A Ho1A C11A . . 151.17(9)
C13A Ho1A C11A . . 169.74(10)
O14A Ho1A C12A . . 103.02(9)
O13A Ho1A C12A 2_657 . 159.05(9)
O24A Ho1A C12A 2_657 . 113.07(9)
O23A Ho1A C12A . . 73.82(9)
O11A Ho1A C12A . . 87.41(9)
O22A Ho1A C12A . . 26.56(9)
O12A Ho1A C12A . . 26.46(9)
O21A Ho1A C12A . . 77.88(9)
O13A Ho1A C12A . . 125.18(9)
C13A Ho1A C12A . . 99.66(10)
C11A Ho1A C12A . . 83.66(10)
O13B Ho1B O14B 2_566 . 77.36(8)
O13B Ho1B O24B 2_566 2_566 77.01(8)
O14B Ho1B O24B . 2_566 138.71(8)
O13B Ho1B O23B 2_566 . 127.98(8)
O14B Ho1B O23B . . 84.60(9)
O24B Ho1B O23B 2_566 . 86.29(9)
O13B Ho1B O12B 2_566 . 146.80(8)
O14B Ho1B O12B . . 83.65(8)
O24B Ho1B O12B 2_566 . 132.49(8)
O23B Ho1B O12B . . 76.03(9)
O13B Ho1B O21B 2_566 . 77.98(8)
O14B Ho1B O21B . . 77.50(8)
O24B Ho1B O21B 2_566 . 127.05(9)
O23B Ho1B O21B . . 144.22(8)
O12B Ho1B O21B . . 71.43(9)
O13B Ho1B O22B 2_566 . 145.05(8)
O14B Ho1B O22B . . 135.42(8)
O24B Ho1B O22B 2_566 . 80.04(8)
O23B Ho1B O22B . . 75.75(8)
O12B Ho1B O22B . . 53.09(8)
O21B Ho1B O22B . . 95.74(9)
O13B Ho1B O11B 2_566 . 79.05(9)
O14B Ho1B O11B . . 127.85(8)
O24B Ho1B O11B 2_566 . 77.45(9)
O23B Ho1B O11B . . 144.43(8)
O12B Ho1B O11B . . 91.92(9)
O21B Ho1B O11B . . 52.32(8)
O22B Ho1B O11B . . 70.43(9)
O13B Ho1B O13B 2_566 . 75.55(9)
O14B Ho1B O13B . . 71.40(8)
O24B Ho1B O13B 2_566 . 71.19(8)
O23B Ho1B O13B . . 52.44(8)
O12B Ho1B O13B . . 123.53(8)
O21B Ho1B O13B . . 142.68(8)
O22B Ho1B O13B . . 120.88(8)
O11B Ho1B O13B . . 143.17(8)
O13B Ho1B C12B 2_566 . 157.50(9)
O14B Ho1B C12B . . 109.67(9)
O24B Ho1B C12B 2_566 . 106.40(9)
O23B Ho1B C12B . . 74.48(9)
O12B Ho1B C12B . . 26.50(9)
O21B Ho1B C12B . . 82.71(9)
O22B Ho1B C12B . . 26.60(9)
O11B Ho1B C12B . . 80.06(9)
O13B Ho1B C12B . . 126.85(9)
O13B Ho1B C11B 2_566 . 77.90(9)
O14B Ho1B C11B . . 102.96(10)
O24B Ho1B C11B 2_566 . 102.62(10)
O23B Ho1B C11B . . 154.10(9)
O12B Ho1B C11B . . 80.20(10)
O21B Ho1B C11B . . 26.16(9)
O22B Ho1B C11B . . 81.86(9)
O11B Ho1B C11B . . 26.18(9)
O13B Ho1B C11B . . 153.46(9)
C12B Ho1B C11B . . 79.67(10)
O13B Ho1B C13B 2_566 . 102.15(9)
O14B Ho1B C13B . . 78.54(9)
O24B Ho1B C13B 2_566 . 75.92(9)
O23B Ho1B C13B . . 25.92(9)
O12B Ho1B C13B . . 100.39(10)
O21B Ho1B C13B . . 155.38(9)
O22B Ho1B C13B . . 97.35(9)
O11B Ho1B C13B . . 152.28(9)
O13B Ho1B C13B . . 26.63(8)
C12B Ho1B C13B . . 100.22(10)
C11B Ho1B C13B . . 178.45(10)
C11A O11A Ho1A . . 94.0(2)
C11A O21A Ho1A . . 91.9(2)
O11A C11A O21A . . 120.7(3)
O11A C11A C21A . . 119.3(3)
O21A C11A C21A . . 119.8(3)
O11A C11A Ho1A . . 59.55(18)
O21A C11A Ho1A . . 61.60(18)
C21A C11A Ho1A . . 169.2(3)
C31A C21A C11A . . 123.2(4)
C31A C21A H21A . . 118.4
C11A C21A H21A . . 118.4
C21A C31A C41A . . 126.3(4)
C21A C31A H31A . . 116.9
C41A C31A H31A . . 116.9
C31A C41A H41A . . 109.5
C31A C41A H41B . . 109.5
H41A C41A H41B . . 109.5
C31A C41A H41C . . 109.5
H41A C41A H41C . . 109.5
H41B C41A H41C . . 109.5
C12A O12A Ho1A . . 93.0(2)
C12A O22A Ho1A . . 93.8(2)
O12A C12A O22A . . 120.1(3)
O12A C12A C22A . . 121.1(3)
O22A C12A C22A . . 118.8(3)
O12A C12A Ho1A . . 60.55(18)
O22A C12A Ho1A . . 59.61(17)
C22A C12A Ho1A . . 176.3(3)
C32A C22A C12A . . 124.9(4)
C32A C22A H22A . . 117.5
C12A C22A H22A . . 117.5
C22A C32A C42A . . 126.4(4)
C22A C32A H32A . . 116.8
C42A C32A H32A . . 116.8
C32A C42A H42A . . 109.5
C32A C42A H42B . . 109.5
H42A C42A H42B . . 109.5
C32A C42A H42C . . 109.5
H42A C42A H42C . . 109.5
H42B C42A H42C . . 109.5
C13A O13A Ho1A . 2_657 159.1(2)
C13A O13A Ho1A . . 89.3(2)
Ho1A O13A Ho1A 2_657 . 105.04(9)
C13A O23A Ho1A . . 96.3(2)
O23A C13A O13A . . 120.4(3)
O23A C13A C23A . . 120.9(3)
O13A C13A C23A . . 118.7(3)
O23A C13A Ho1A . . 57.67(18)
O13A C13A Ho1A . . 63.63(18)
C23A C13A Ho1A . . 168.3(2)
C33A C23A C13A . . 123.5(4)
C33A C23A H23A . . 118.2
C13A C23A H23A . . 118.2
C23A C33A C43A . . 126.4(4)
C23A C33A H33A . . 116.8
C43A C33A H33A . . 116.8
C33A C43A H43A . . 109.5
C33A C43A H43B . . 109.5
H43A C43A H43B . . 109.5
C33A C43A H43C . . 109.5
H43A C43A H43C . . 109.5
H43B C43A H43C . . 109.5
C14A O14A Ho1A . . 137.1(2)
C14A O24A Ho1A . 2_657 132.6(2)
O14A C14A O24A . . 125.9(3)
O14A C14A C24A . . 117.8(3)
O24A C14A C24A . . 116.3(3)
C34A C24A C14A . . 121.6(3)
C34A C24A H24A . . 119.2
C14A C24A H24A . . 119.2
C24A C34A C44A . . 125.0(4)
C24A C34A H34A . . 117.5
C44A C34A H34A . . 117.5
C34A C44A H44A . . 109.5
C34A C44A H44B . . 109.5
H44A C44A H44B . . 109.5
C34A C44A H44C . . 109.5
H44A C44A H44C . . 109.5
H44B C44A H44C . . 109.5
C11B O11B Ho1B . . 92.9(2)
C11B O21B Ho1B . . 94.4(2)
O11B C11B O21B . . 120.3(3)
O11B C11B C21B . . 119.4(3)
O21B C11B C21B . . 120.4(3)
O11B C11B Ho1B . . 60.94(19)
O21B C11B Ho1B . . 59.39(18)
C21B C11B Ho1B . . 178.4(3)
C31B C21B C11B . . 123.2(4)
C31B C21B H21B . . 118.4
C11B C21B H21B . . 118.4
C21B C31B C41B . . 126.8(5)
C21B C31B H31B . . 116.6
C41B C31B H31B . . 116.6
C31B C41B H41D . . 109.5
C31B C41B H41E . . 109.5
H41D C41B H41E . . 109.5
C31B C41B H41F . . 109.5
H41D C41B H41F . . 109.5
H41E C41B H41F . . 109.5
C12B O12B Ho1B . . 94.7(2)
C12B O22B Ho1B . . 92.1(2)
O12B C12B O22B . . 120.1(3)
O12B C12B C22B . . 120.0(3)
O22B C12B C22B . . 119.8(3)
O12B C12B Ho1B . . 58.83(18)
O22B C12B Ho1B . . 61.28(18)
C22B C12B Ho1B . . 178.8(3)
C32B C22B C12B . . 123.7(4)
C32B C22B H22B . . 118.2
C12B C22B H22B . . 118.2
C22B C32B C42B . . 125.9(4)
C22B C32B H32B . . 117.0
C42B C32B H32B . . 117.0
C32B C42B H42D . . 109.5
C32B C42B H42E . . 109.5
H42D C42B H42E . . 109.5
C32B C42B H42F . . 109.5
H42D C42B H42F . . 109.5
H42E C42B H42F . . 109.5
C13B O13B Ho1B . 2_566 164.6(2)
C13B O13B Ho1B . . 90.7(2)
Ho1B O13B Ho1B 2_566 . 104.45(9)
C13B O23B Ho1B . . 96.6(2)
O23B C13B O13B . . 119.7(3)
O23B C13B C23B . . 121.3(3)
O13B C13B C23B . . 118.9(3)
O23B C13B Ho1B . . 57.47(18)
O13B C13B Ho1B . . 62.67(18)
C23B C13B Ho1B . . 171.6(3)
C33B C23B C13B . . 124.3(4)
C33B C23B H23B . . 117.8
C13B C23B H23B . . 117.8
C23B C33B C43B . . 125.8(4)
C23B C33B H33B . . 117.1
C43B C33B H33B . . 117.1
C33B C43B H43D . . 109.5
C33B C43B H43E . . 109.5
H43D C43B H43E . . 109.5
C33B C43B H43F . . 109.5
H43D C43B H43F . . 109.5
H43E C43B H43F . . 109.5
C14B O14B Ho1B . . 136.3(2)
C14B O24B Ho1B . 2_566 135.5(2)
O14B C14B O24B . . 125.9(3)
O14B C14B C24B . . 119.1(3)
O24B C14B C24B . . 115.1(3)
C34B C24B C14B . . 123.3(4)
C34B C24B H24B . . 118.4
C14B C24B H24B . . 118.4
C24B C34B C44B . . 123.8(4)
C24B C34B H34B . . 118.1
C44B C34B H34B . . 118.1
C34B C44B H44D . . 109.5
C34B C44B H44E . . 109.5
H44D C44B H44E . . 109.5
C34B C44B H44F . . 109.5
H44D C44B H44F . . 109.5
H44E C44B H44F . . 109.5
C7A N1A C6A . . 108.8(3)
C7A N1A H1AA . . 130(3)
C6A N1A H1AA . . 121(3)
C7A N2A C1A . . 109.1(3)
C7A N2A H2AA . . 121(3)
C1A N2A H2AA . . 129(3)
C7A N3A H3A1 . . 121(2)
C7A N3A H3A2 . . 126(2)
H3A1 N3A H3A2 . . 110(2)
N2A C1A C2A . . 131.8(4)
N2A C1A C6A . . 106.7(3)
C2A C1A C6A . . 121.5(4)
C3A C2A C1A . . 117.2(4)
C3A C2A H2A . . 121.4
C1A C2A H2A . . 121.4
C2A C3A C4A . . 121.5(4)
C2A C3A H3A . . 119.2
C4A C3A H3A . . 119.2
C5A C4A C3A . . 121.5(4)
C5A C4A H4A . . 119.2
C3A C4A H4A . . 119.2
C4A C5A C6A . . 117.2(4)
C4A C5A H5A . . 121.4
C6A C5A H5A . . 121.4
C5A C6A N1A . . 132.2(3)
C5A C6A C1A . . 121.0(4)
N1A C6A C1A . . 106.8(3)
N3A C7A N1A . . 126.4(4)
N3A C7A N2A . . 125.1(3)
N1A C7A N2A . . 108.4(3)
C7B N1B C6B . . 108.8(3)
C7B N1B H1BA . . 117(3)
C6B N1B H1BA . . 132(3)
C7B N2B C1B . . 109.5(3)
C7B N2B H2BA . . 121(3)
C1B N2B H2BA . . 129(2)
C7B N3B H3B1 . . 124(2)
C7B N3B H3B2 . . 125(2)
H3B1 N3B H3B2 . . 108(2)
C2B C1B N2B . . 131.9(4)
C2B C1B C6B . . 121.6(4)
N2B C1B C6B . . 106.5(3)
C1B C2B C3B . . 117.0(4)
C1B C2B H2B . . 121.5
C3B C2B H2B . . 121.5
C4B C3B C2B . . 121.0(4)
C4B C3B H3B . . 119.5
C2B C3B H3B . . 119.5
C5B C4B C3B . . 121.9(4)
C5B C4B H4B . . 119.0
C3B C4B H4B . . 119.0
C4B C5B C6B . . 117.4(4)
C4B C5B H5B . . 121.3
C6B C5B H5B . . 121.3
C5B C6B C1B . . 121.0(3)
C5B C6B N1B . . 132.3(3)
C1B C6B N1B . . 106.6(3)
N3B C7B N2B . . 125.8(3)
N3B C7B N1B . . 125.6(3)
N2B C7B N1B . . 108.6(3)

loop_
_geom_bond_atom_site_label_1
_geom_bond_atom_site_label_2
_geom_bond_site_symmetry_2
_geom_bond_distance
_geom_bond_publ_flag
Ho1A O14A . 2.290(2) y
Ho1A O13A 2_657 2.316(2) y
Ho1A O24A 2_657 2.321(2) y
Ho1A O23A . 2.394(2) y
Ho1A O11A . 2.438(2) y
Ho1A O22A . 2.446(2) y
Ho1A O12A . 2.467(2) y
Ho1A O21A . 2.483(2) y
Ho1A O13A . 2.523(2) y
Ho1B O13B 2_566 2.305(2) y
Ho1B O14B . 2.308(2) y
Ho1B O24B 2_566 2.309(2) y
Ho1B O23B . 2.417(2) y
Ho1B O12B . 2.422(2) y
Ho1B O21B . 2.458(2) y
Ho1B O22B . 2.476(2) y
Ho1B O11B . 2.492(3) y
Ho1B O13B . 2.531(2) y
O11A C11A . 1.259(4) ?
O21A C11A . 1.260(4) ?
C11A C21A . 1.488(5) ?
C21A C31A . 1.323(5) ?
C21A H21A . 0.9500 ?
C31A C41A . 1.495(5) ?
C31A H31A . 0.9500 ?
C41A H41A . 0.9800 ?
C41A H41B . 0.9800 ?
C41A H41C . 0.9800 ?
O12A C12A . 1.262(4) ?
O22A C12A . 1.267(4) ?
C12A C22A . 1.479(5) ?
C22A C32A . 1.303(5) ?
C22A H22A . 0.9500 ?
C32A C42A . 1.504(5) ?
C32A H32A . 0.9500 ?
C42A H42A . 0.9800 ?
C42A H42B . 0.9800 ?
C42A H42C . 0.9800 ?
O13A C13A . 1.281(4) ?
O13A Ho1A 2_657 2.316(2) ?
O23A C13A . 1.243(4) ?
C13A C23A . 1.475(5) ?
C23A C33A . 1.311(5) ?
C23A H23A . 0.9500 ?
C33A C43A . 1.480(5) ?
C33A H33A . 0.9500 ?
C43A H43A . 0.9800 ?
C43A H43B . 0.9800 ?
C43A H43C . 0.9800 ?
O14A C14A . 1.261(4) ?
O24A C14A . 1.266(4) ?
O24A Ho1A 2_657 2.321(2) ?
C14A C24A . 1.489(5) ?
C24A C34A . 1.309(5) ?
C24A H24A . 0.9500 ?
C34A C44A . 1.509(5) ?
C34A H34A . 0.9500 ?
C44A H44A . 0.9800 ?
C44A H44B . 0.9800 ?
C44A H44C . 0.9800 ?
O11B C11B . 1.258(4) ?
O21B C11B . 1.259(4) ?
C11B C21B . 1.482(5) ?
C21B C31B . 1.311(6) ?
C21B H21B . 0.9500 ?
C31B C41B . 1.489(6) ?
C31B H31B . 0.9500 ?
C41B H41D . 0.9800 ?
C41B H41E . 0.9800 ?
C41B H41F . 0.9800 ?
O12B C12B . 1.263(4) ?
O22B C12B . 1.264(4) ?
C12B C22B . 1.482(5) ?
C22B C32B . 1.321(5) ?
C22B H22B . 0.9500 ?
C32B C42B . 1.493(5) ?
C32B H32B . 0.9500 ?
C42B H42D . 0.9800 ?
C42B H42E . 0.9800 ?
C42B H42F . 0.9800 ?
O13B C13B . 1.277(4) ?
O13B Ho1B 2_566 2.305(2) ?
O23B C13B . 1.253(4) ?
C13B C23B . 1.473(5) ?
C23B C33B . 1.321(5) ?
C23B H23B . 0.9500 ?
C33B C43B . 1.498(6) ?
C33B H33B . 0.9500 ?
C43B H43D . 0.9800 ?
C43B H43E . 0.9800 ?
C43B H43F . 0.9800 ?
O14B C14B . 1.258(4) ?
O24B C14B . 1.268(4) ?
O24B Ho1B 2_566 2.309(2) ?
C14B C24B . 1.491(5) ?
C24B C34B . 1.315(5) ?
C24B H24B . 0.9500 ?
C34B C44B . 1.502(6) ?
C34B H34B . 0.9500 ?
C44B H44D . 0.9800 ?
C44B H44E . 0.9800 ?
C44B H44F . 0.9800 ?
N1A C7A . 1.351(5) ?
N1A C6A . 1.391(5) ?
N1A H1AA . 0.87(3) ?
N2A C7A . 1.352(5) ?
N2A C1A . 1.385(5) ?
N2A H2AA . 0.89(4) ?
N3A C7A . 1.299(5) ?
N3A H3A1 . 0.87(5) ?
N3A H3A2 . 0.87(2) ?
C1A C2A . 1.385(5) ?
C1A C6A . 1.394(5) ?
C2A C3A . 1.377(6) ?
C2A H2A . 0.9500 ?
C3A C4A . 1.387(6) ?
C3A H3A . 0.9500 ?
C4A C5A . 1.384(6) ?
C4A H4A . 0.9500 ?
C5A C6A . 1.386(5) ?
C5A H5A . 0.9500 ?
N1B C7B . 1.351(4) ?
N1B C6B . 1.395(4) ?
N1B H1BA . 0.87(3) ?
N2B C7B . 1.344(4) ?
N2B C1B . 1.387(5) ?
N2B H2BA . 0.87(2) ?
N3B C7B . 1.306(4) ?
N3B H3B1 . 0.87(2) ?
N3B H3B2 . 0.88(3) ?
C1B C2B . 1.382(5) ?
C1B C6B . 1.395(5) ?
C2B C3B . 1.394(6) ?
C2B H2B . 0.9500 ?
C3B C4B . 1.388(6) ?
C3B H3B . 0.9500 ?
C4B C5B . 1.376(5) ?
C4B H4B . 0.9500 ?
C5B C6B . 1.385(5) ?
C5B H5B . 0.9500 ?

loop_
_geom_contact_atom_site_label_1
_geom_contact_atom_site_label_2
_geom_contact_distance
_geom_contact_site_symmetry_2
_geom_contact_publ_flag
Ho1A Ho1A 3.8418(3) 2_657 y
Ho1B Ho1B 3.8246(3) 2_566 y

loop_
_geom_hbond_atom_site_label_D
_geom_hbond_atom_site_label_H
_geom_hbond_atom_site_label_A
_geom_hbond_site_symmetry_A
_geom_hbond_distance_DH
_geom_hbond_distance_HA
_geom_hbond_distance_DA
_geom_hbond_angle_DHA
N1A H1AA O22B . 0.87(3) 1.93(3) 2.804(4) 174(4)
N2A H2AA O21A . 0.89(4) 1.97(4) 2.849(4) 171(4)
N3A H3A2 O11B . 0.87(2) 2.02(2) 2.860(4) 162(4)
N3A H3A1 O12A . 0.87(5) 1.95(4) 2.820(4) 172(3)
N1B H1BA O22A 1_554 0.87(3) 1.87(3) 2.722(4) 170(4)
N2B H2BA O21B . 0.87(2) 1.90(2) 2.733(4) 159(3)
N3B H3B1 O12B . 0.87(2) 2.03(2) 2.889(4) 168(3)
N3B H3B2 O11A 1_554 0.88(3) 1.94(4) 2.814(4) 174(4)
